data_7008271
loop_
_publ_author_name
'Copping, Roy'
'Gaunt, Andrew J.'
'May, Iain'
'Sarsfield, Mark J.'
'Collison, David'
'Helliwell, Madeleine'
'Denniss, Iain S.'
'Apperley, David C.'

_publ_section_title
;
 Trivalent lanthanide lacunary phosphomolybdate complexes: a structural
 and spectroscopic study across the series [Ln(PMo11O39)2]11-.
;
_journal_issue 7
_journal_name_full 'Dalton transactions (Cambridge, England : 2003)'
_journal_page_first 1256
_journal_page_last 1262
_journal_paper_doi 10.1039/b500408j
_journal_year 2005
_chemical_formula_sum 'H99 Mo22 N11 O105.5 P2 Sm'
_chemical_formula_weight 4264.87
_chemical_name_systematic
;
?
;
_space_group_IT_number 2
_symmetry_cell_setting triclinic
_symmetry_space_group_name_Hall '-P 1'
_symmetry_space_group_name_H-M 'P -1'
_atom_sites_solution_hydrogens geom
_atom_sites_solution_primary direct
_atom_sites_solution_secondary difmap
_audit_creation_method SHELXL-97
_cell_angle_alpha 70.422(2)
_cell_angle_beta 82.040(2)
_cell_angle_gamma 83.836(2)
_cell_formula_units_Z 2
_cell_length_a 13.3870(15)
_cell_length_b 19.456(2)
_cell_length_c 19.724(2)
_cell_measurement_reflns_used 8703
_cell_measurement_temperature 100(2)
_cell_measurement_theta_max 28.314
_cell_measurement_theta_min 2.227
_cell_volume 4783.4(9)
_computing_cell_refinement 'SAINT, Bruker'
_computing_data_collection 'SMART, Bruker'
_computing_data_reduction 'SAINT, Bruker'
_computing_molecular_graphics 'XSHELL, Bruker'
_computing_publication_material 'XP, Bruker; Diamond 2.1e, Crystal Impact'
_computing_structure_refinement 'SHELXL-97 (Sheldrick, 1997)'
_computing_structure_solution 'SHELXS-97 (Sheldrick, 1990)'
_diffrn_ambient_temperature 100(2)
_diffrn_measured_fraction_theta_full 0.891
_diffrn_measured_fraction_theta_max 0.891
_diffrn_measurement_device_type 'SMART platform CCD, Bruker'
_diffrn_measurement_method 'omega scans'
_diffrn_radiation_monochromator graphite
_diffrn_radiation_source 'fine-focus sealed tube'
_diffrn_radiation_type MoK\a
_diffrn_radiation_wavelength 0.71073
_diffrn_reflns_av_R_equivalents 0.0507
_diffrn_reflns_av_sigmaI/netI 0.0594
_diffrn_reflns_limit_h_max 17
_diffrn_reflns_limit_h_min -17
_diffrn_reflns_limit_k_max 25
_diffrn_reflns_limit_k_min -25
_diffrn_reflns_limit_l_max 26
_diffrn_reflns_limit_l_min -25
_diffrn_reflns_number 40590
_diffrn_reflns_theta_full 28.32
_diffrn_reflns_theta_max 28.32
_diffrn_reflns_theta_min 1.54
_exptl_absorpt_coefficient_mu 3.551
_exptl_absorpt_correction_T_max 0.9324
_exptl_absorpt_correction_T_min 0.4155
_exptl_absorpt_correction_type multi-scan
_exptl_absorpt_process_details 'SADABS, Bruker'
_exptl_crystal_colour yellow
_exptl_crystal_density_diffrn 2.961
_exptl_crystal_density_method 'not measured'
_exptl_crystal_description plate
_exptl_crystal_F_000 4072
_exptl_crystal_size_max 0.30
_exptl_crystal_size_mid 0.18
_exptl_crystal_size_min 0.02
_refine_diff_density_max 2.502
_refine_diff_density_min -2.163
_refine_diff_density_rms 0.264
_refine_ls_extinction_method none
_refine_ls_goodness_of_fit_ref 1.156
_refine_ls_hydrogen_treatment mixed
_refine_ls_matrix_type full
_refine_ls_number_parameters 1087
_refine_ls_number_reflns 21231
_refine_ls_number_restraints 2
_refine_ls_restrained_S_all 1.156
_refine_ls_R_factor_all 0.0706
_refine_ls_R_factor_gt 0.0597
_refine_ls_shift/su_max 0.004
_refine_ls_shift/su_mean 0.000
_refine_ls_structure_factor_coef Fsqd
_refine_ls_weighting_details 'calc w=1/[\s^2^(Fo^2^)+(0.0434P)^2^+61.8990P] where P=(Fo^2^+2Fc^2^)/3'
_refine_ls_weighting_scheme calc
_refine_ls_wR_factor_gt 0.1296
_refine_ls_wR_factor_ref 0.1343
_reflns_number_gt 18321
_reflns_number_total 21231
_reflns_threshold_expression >2sigma(I)
_cod_data_source_file b500408j.txt
_cod_data_source_block ajg23p-1
_cod_depositor_comments
;
The following automatic conversions were performed:
'_symmetry_cell_setting' value 'Triclinic' changed to 'triclinic'
according to '/home/saulius/struct/CIF-dictionaries/cif_core.dic'
dictionary named 'cif_core.dic' version 2.4.1 from 2010-06-29.

Automatic conversion script
Id: cif_fix_enum 1527 2010-12-29 10:47:43Z saulius 
;
_cod_original_cell_volume 4783.3(9)
_cod_original_sg_symbol_H-M P-1
_cod_original_formula_sum 'H99 Mo22 N11 O105.50 P2 Sm'
_cod_database_code 7008271

loop_
_symmetry_equiv_pos_as_xyz
'x, y, z'
'-x, -y, -z'

loop_
_atom_site_label
_atom_site_type_symbol
_atom_site_fract_x
_atom_site_fract_y
_atom_site_fract_z
_atom_site_U_iso_or_equiv
_atom_site_adp_type
_atom_site_occupancy
_atom_site_symmetry_multiplicity
_atom_site_calc_flag
_atom_site_refinement_flags
_atom_site_disorder_assembly
_atom_site_disorder_group
Mo1 Mo 0.44190(5) 0.32559(4) 0.22734(4) 0.00946(14) Uani 1 1 d . . .
Mo2 Mo 0.20741(6) 0.30966(4) 0.19544(4) 0.01095(14) Uani 1 1 d . . .
Mo3 Mo 0.33368(5) 0.41662(4) 0.42351(4) 0.01026(14) Uani 1 1 d . . .
Mo4 Mo 0.07218(5) 0.40043(4) 0.40136(4) 0.01050(14) Uani 1 1 d . . .
Mo5 Mo 0.51231(5) 0.27819(4) 0.41570(4) 0.01081(14) Uani 1 1 d . . .
Mo6 Mo 0.00628(6) 0.25746(4) 0.35288(4) 0.01358(15) Uani 1 1 d . . .
Mo7 Mo 0.05896(6) 0.22466(4) 0.52381(4) 0.01426(16) Uani 1 1 d . . .
Mo8 Mo 0.32105(6) 0.24347(4) 0.55521(4) 0.01361(15) Uani 1 1 d . . .
Mo9 Mo 0.20371(6) 0.11744(4) 0.33198(4) 0.01205(15) Uani 1 1 d . . .
Mo10 Mo 0.44695(6) 0.13039(4) 0.35316(4) 0.01093(14) Uani 1 1 d . . .
Mo11 Mo 0.26894(6) 0.08760(4) 0.50164(4) 0.01182(15) Uani 1 1 d . . .
Mo12 Mo 0.06210(6) 0.63174(4) 0.09723(4) 0.01461(16) Uani 1 1 d . . .
Mo13 Mo 0.29653(6) 0.62041(4) 0.01635(4) 0.01226(15) Uani 1 1 d . . .
Mo14 Mo 0.18023(6) 0.65544(4) 0.31064(4) 0.01338(15) Uani 1 1 d . . .
Mo15 Mo 0.43620(6) 0.64314(4) 0.22459(4) 0.01115(14) Uani 1 1 d . . .
Mo16 Mo -0.00316(6) 0.75748(5) 0.20728(4) 0.01940(17) Uani 1 1 d . . .
Mo17 Mo 0.49675(6) 0.72752(4) 0.04083(4) 0.01424(16) Uani 1 1 d . . .
Mo18 Mo 0.44090(6) 0.83328(4) 0.14983(4) 0.01625(16) Uani 1 1 d . . .
Mo19 Mo 0.18079(7) 0.84505(4) 0.24109(4) 0.01866(17) Uani 1 1 d . . .
Mo20 Mo 0.29266(7) 0.82537(5) -0.06986(4) 0.02176(19) Uani 1 1 d . . .
Mo21 Mo 0.05269(6) 0.83932(5) 0.01012(5) 0.01942(17) Uani 1 1 d . . .
Mo22 Mo 0.23417(6) 0.93228(4) 0.04066(4) 0.01608(16) Uani 1 1 d . . .
N1 N 0.7296(10) 0.8186(8) 0.1112(7) 0.060(3) Uiso 1 1 d . . .
N2 N 0.6325(12) 1.0018(9) 0.7818(8) 0.074(4) Uiso 1 1 d . . .
N3 N 0.2487(10) 0.0549(8) 0.8476(7) 0.060(3) Uiso 1 1 d . . .
N4 N 0.0246(14) 1.0279(11) 0.6498(10) 0.030(4) Uiso 0.50 1 d P . .
N4B N 0.0822(16) 0.9343(12) 0.6857(7) 0.040(5) Uiso 0.50 1 d P . .
N5 N 0.8528(9) 0.5770(6) 0.2234(6) 0.045(3) Uiso 1 1 d . . .
N6 N 0.4714(9) 0.9002(7) 0.3301(7) 0.052(3) Uiso 1 1 d . . .
N7 N 0.8450(8) 0.5382(6) 0.0032(6) 0.042(3) Uiso 1 1 d . . .
N8 N 0.9546(7) 0.0544(4) 0.4490(4) 0.037(2) Uiso 1 1 d . . .
N9 N 0.9487(7) 0.4448(6) 0.2195(5) 0.033(2) Uiso 1 1 d . . .
N10 N 0.0272(8) 0.5765(6) 0.9151(5) 0.035(2) Uiso 1 1 d . . .
N11 N 0.1256(13) 0.0482(10) 0.1631(9) 0.088(5) Uiso 1 1 d . . .
O1 O 0.3978(4) 0.4191(3) 0.1978(3) 0.0133(12) Uani 1 1 d . . .
O2 O 0.1946(4) 0.4045(3) 0.1759(3) 0.0132(12) Uani 1 1 d . . .
O3 O 0.3207(5) 0.4497(3) 0.3314(3) 0.0142(12) Uani 1 1 d . . .
O4 O 0.1230(5) 0.4362(3) 0.3109(3) 0.0147(12) Uani 1 1 d . . .
O5 O 0.5478(5) 0.3228(3) 0.1694(3) 0.0156(13) Uani 1 1 d . . .
O6 O 0.3476(5) 0.2997(3) 0.1702(3) 0.0116(12) Uani 1 1 d . . .
O7 O 0.1626(5) 0.2979(4) 0.1234(3) 0.0186(14) Uani 1 1 d . . .
O8 O 0.4937(5) 0.3220(3) 0.3113(3) 0.0153(13) Uani 1 1 d . . .
O9 O 0.2843(4) 0.3120(3) 0.2958(3) 0.0116(12) Uani 1 1 d . . .
O10 O 0.4707(4) 0.3787(3) 0.4154(3) 0.0117(12) Uani 1 1 d . . .
O11 O 0.0827(4) 0.2952(3) 0.2653(3) 0.0136(12) Uani 1 1 d . . .
O12 O 0.3473(5) 0.4914(3) 0.4457(3) 0.0173(13) Uani 1 1 d . . .
O13 O -0.0114(5) 0.4684(3) 0.4161(3) 0.0159(13) Uani 1 1 d . . .
O14 O 0.1843(4) 0.4066(3) 0.4439(3) 0.0122(12) Uani 1 1 d . . .
O15 O -0.0260(4) 0.3472(3) 0.3692(3) 0.0131(12) Uani 1 1 d . . .
O16 O 0.0253(4) 0.3231(3) 0.4991(3) 0.0131(12) Uani 1 1 d . . .
O17 O 0.3280(4) 0.2924(3) 0.4217(3) 0.0098(11) Uani 1 1 d . . .
O18 O 0.3278(5) 0.3439(3) 0.5285(3) 0.0145(12) Uani 1 1 d . . .
O19 O 0.1499(4) 0.2826(3) 0.4017(3) 0.0105(12) Uani 1 1 d . . .
O20 O -0.1037(5) 0.2423(4) 0.3296(4) 0.0209(14) Uani 1 1 d . . .
O21 O 0.2209(4) 0.1960(3) 0.2514(3) 0.0122(12) Uani 1 1 d . . .
O22 O 0.6389(5) 0.2827(3) 0.4129(3) 0.0169(13) Uani 1 1 d . . .
O23 O 0.4485(4) 0.2117(3) 0.2753(3) 0.0109(12) Uani 1 1 d . . .
O24 O 0.5531(5) 0.0792(3) 0.3366(3) 0.0162(13) Uani 1 1 d . . .
O25 O 0.3482(4) 0.0878(3) 0.3233(3) 0.0141(12) Uani 1 1 d . . .
O26 O 0.5019(5) 0.1890(3) 0.4026(3) 0.0135(12) Uani 1 1 d . . .
O27 O 0.2850(4) 0.1860(3) 0.3884(3) 0.0105(11) Uani 1 1 d . . .
O28 O 0.4701(5) 0.2455(3) 0.5124(3) 0.0149(12) Uani 1 1 d . . .
O29 O 0.0823(5) 0.1645(3) 0.3621(3) 0.0154(13) Uani 1 1 d . . .
O30 O 0.1829(5) 0.2467(3) 0.5579(3) 0.0158(13) Uani 1 1 d . . .
O31 O -0.0204(5) 0.2126(3) 0.4594(3) 0.0163(13) Uani 1 1 d . . .
O32 O -0.0117(5) 0.1886(4) 0.6035(3) 0.0211(14) Uani 1 1 d . . .
O33 O 0.3407(5) 0.2140(4) 0.6439(3) 0.0214(14) Uani 1 1 d . . .
O34 O 0.1452(5) 0.1402(3) 0.5192(3) 0.0143(12) Uani 1 1 d . . .
O35 O 0.3311(5) 0.1534(3) 0.5355(3) 0.0143(12) Uani 1 1 d . . .
O36 O 0.2103(5) 0.0580(3) 0.4347(3) 0.0128(12) Uani 1 1 d . . .
O37 O 0.1594(5) 0.0558(3) 0.3022(3) 0.0178(13) Uani 1 1 d . . .
O38 O 0.3997(5) 0.0711(3) 0.4530(3) 0.0157(13) Uani 1 1 d . . .
O39 O 0.2643(5) 0.0121(3) 0.5751(3) 0.0192(14) Uani 1 1 d . . .
O1A O 0.1018(5) 0.5501(3) 0.1615(3) 0.0141(12) Uani 1 1 d . . .
O2A O 0.3046(5) 0.5391(3) 0.0907(3) 0.0152(13) Uani 1 1 d . . .
O3A O 0.1849(4) 0.5863(3) 0.2722(3) 0.0132(12) Uani 1 1 d . . .
O4A O 0.3789(5) 0.5775(3) 0.2044(3) 0.0142(12) Uani 1 1 d . . .
O5A O -0.0467(5) 0.6105(4) 0.0762(4) 0.0228(15) Uani 1 1 d . . .
O6A O 0.1514(5) 0.6203(4) 0.0169(3) 0.0156(13) Uani 1 1 d . . .
O7A O 0.3326(5) 0.5899(4) -0.0542(3) 0.0199(14) Uani 1 1 d . . .
O8A O 0.0080(5) 0.6809(3) 0.1675(3) 0.0165(13) Uani 1 1 d . . .
O9A O 0.2182(4) 0.6700(3) 0.1060(3) 0.0102(11) Uani 1 1 d . . .
O10A O 0.0408(5) 0.6900(3) 0.2965(3) 0.0137(12) Uani 1 1 d . . .
O11A O 0.4167(4) 0.6575(3) 0.0295(3) 0.0132(12) Uani 1 1 d . . .
O12A O 0.1689(5) 0.6120(4) 0.4010(3) 0.0209(14) Uani 1 1 d . . .
O13A O 0.5203(4) 0.5937(4) 0.2842(3) 0.0156(13) Uani 1 1 d . . .
O14A O 0.3259(5) 0.6651(3) 0.2855(3) 0.0137(12) Uani 1 1 d . . .
O15A O 0.5286(5) 0.6608(3) 0.1316(3) 0.0144(12) Uani 1 1 d . . .
O16A O 0.4825(5) 0.7435(4) 0.2143(3) 0.0156(13) Uani 1 1 d . . .
O17A O 0.6053(5) 0.7188(4) -0.0118(3) 0.0166(13) Uani 1 1 d . . .
O18A O 0.1882(5) 0.7605(3) 0.3154(3) 0.0139(12) Uiso 1 1 d . . .
O19A O 0.3547(4) 0.7354(3) 0.1295(3) 0.0096(11) Uani 1 1 d . . .
O20A O 0.1781(4) 0.7460(3) 0.1891(3) 0.0101(11) Uani 1 1 d . . .
O21A O 0.2738(5) 0.7294(4) -0.0474(3) 0.0197(14) Uani 1 1 d . . .
O22A O -0.1277(5) 0.7637(4) 0.2349(4) 0.0263(16) Uani 1 1 d . . .
O23A O 0.0462(5) 0.7419(4) 0.0283(3) 0.0199(14) Uani 1 1 d . . .
O24A O -0.0540(5) 0.8760(4) -0.0285(4) 0.0258(16) Uani 1 1 d . . .
O25A O 0.1481(5) 0.8521(4) -0.0740(3) 0.0229(15) Uani 1 1 d . . .
O26A O 0.0059(5) 0.8233(4) 0.1116(3) 0.0172(13) Uani 1 1 d . . .
O27A O 0.2170(5) 0.8071(3) 0.0546(3) 0.0137(12) Uani 1 1 d . . .
O28A O 0.0403(5) 0.8334(4) 0.2360(3) 0.0174(13) Uani 1 1 d . . .
O29A O 0.4198(5) 0.7991(3) -0.0281(3) 0.0161(13) Uani 1 1 d . . .
O30A O 0.3248(5) 0.8387(3) 0.2164(3) 0.0172(13) Uani 1 1 d . . .
O31A O 0.5265(5) 0.8046(3) 0.0732(3) 0.0151(13) Uani 1 1 d . . .
O32A O 0.5176(5) 0.8908(4) 0.1618(4) 0.0213(14) Uani 1 1 d . . .
O33A O 0.1694(6) 0.9101(4) 0.2818(4) 0.0256(16) Uani 1 1 d . . .
O34A O 0.3638(5) 0.8945(3) 0.0774(3) 0.0166(13) Uani 1 1 d . . .
O35A O 0.1829(5) 0.9054(3) 0.1387(3) 0.0183(13) Uani 1 1 d . . .
O36A O 0.2944(5) 0.9178(4) -0.0481(3) 0.0205(14) Uani 1 1 d . . .
O37A O 0.3342(6) 0.8540(4) -0.1588(4) 0.0302(17) Uani 1 1 d . . .
O38A O 0.1047(5) 0.9296(4) 0.0130(3) 0.0202(14) Uani 1 1 d . . .
O39A O 0.2459(5) 1.0230(4) 0.0180(4) 0.0253(16) Uani 1 1 d . . .
O1S O 0.2675(12) 0.1322(9) 0.0830(9) 0.107(5) Uiso 1 1 d . . .
O2S O 0.0378(9) 0.1667(7) 0.1850(6) 0.072(3) Uiso 1 1 d . . .
O3S O 0.4137(6) 0.1577(5) 0.1554(4) 0.0355(19) Uiso 1 1 d . . .
O4S O 0.0424(7) 0.0267(5) 0.8710(5) 0.049(2) Uiso 1 1 d . . .
O5S O 0.1464(14) 0.1124(11) 0.6985(10) 0.047(5) Uiso 0.50 1 d P . .
O6S O 0.1073(17) 0.0617(13) 0.7150(12) 0.065(6) Uiso 0.50 1 d P . .
O7S O 0.2395(8) 0.8720(6) 0.5364(6) 0.059(3) Uiso 1 1 d . . .
O8S O 0.4285(6) 0.9243(4) 0.4633(4) 0.0277(16) Uiso 1 1 d . . .
O9S O 0.4045(6) 0.7578(5) 0.3635(4) 0.0346(18) Uiso 1 1 d . . .
O10S O 0.4964(6) 0.6192(4) 0.4249(4) 0.0301(17) Uiso 1 1 d . . .
O11S O 0.6651(7) 0.9590(5) 0.2905(5) 0.046(2) Uiso 1 1 d . . .
O12S O 0.8932(6) 0.6094(4) 0.4043(4) 0.0305(17) Uiso 1 1 d . . .
O13S O 0.7281(7) 0.5772(5) 0.3458(5) 0.042(2) Uiso 1 1 d . . .
O14S O 0.103(2) 0.9281(15) 0.7695(14) 0.082(7) Uiso 0.50 1 d P . .
O15S O 0.7469(6) 0.2854(5) 0.2068(4) 0.0375(19) Uiso 1 1 d . . .
O16S O 0.7399(8) 0.1487(6) 0.3144(6) 0.060(3) Uiso 1 1 d . . .
O17S O 0.5435(6) 0.5152(4) 0.1071(4) 0.0328(18) Uiso 1 1 d . . .
O18S O 0.7309(8) 0.6103(6) 0.1142(6) 0.057(3) Uiso 1 1 d . . .
O19S O 0.7612(6) 0.3780(5) 0.2872(4) 0.0338(18) Uiso 1 1 d . . .
O20S O 0.8019(6) 0.3626(5) 0.4671(4) 0.0382(19) Uiso 1 1 d . . .
O21S O 0.8224(8) 0.7415(6) 0.0127(5) 0.052(2) Uiso 1 1 d . . .
O22S O 0.6735(7) 0.7171(5) 0.2509(5) 0.050(2) Uiso 1 1 d . . .
O23S O 0.7702(6) 0.2179(4) 0.5520(4) 0.0291(16) Uiso 1 1 d . . .
O24S O 0.6226(6) 0.4566(4) 0.4349(4) 0.0272(16) Uiso 1 1 d . . .
O25S O 0.5872(5) 0.4621(4) 0.2610(4) 0.0241(15) Uiso 1 1 d . . .
O26S O 0.0767(7) 0.7172(5) 0.8835(5) 0.041(2) Uiso 1 1 d . . .
O27S O 0.5210(7) 0.9542(5) 0.9534(5) 0.049(2) Uiso 1 1 d . . .
O28S O 0.3670(6) 0.4254(5) 0.0361(4) 0.0371(19) Uiso 1 1 d . . .
O29S O 0.7728(13) 0.5663(10) 0.2929(9) 0.113(5) Uiso 1 1 d . . .
P1 P 0.26231(15) 0.26879(11) 0.37597(11) 0.0081(4) Uani 1 1 d . . .
P1A P 0.24156(16) 0.73850(12) 0.11966(11) 0.0091(4) Uani 1 1 d . . .
Sm1 Sm 0.25097(3) 0.49485(2) 0.21883(2) 0.01007(9) Uani 1 1 d . . .

loop_
_atom_site_aniso_label
_atom_site_aniso_U_11
_atom_site_aniso_U_22
_atom_site_aniso_U_33
_atom_site_aniso_U_23
_atom_site_aniso_U_13
_atom_site_aniso_U_12
Mo1 0.0104(3) 0.0067(3) 0.0096(3) -0.0017(3) 0.0019(2) -0.0008(3)
Mo2 0.0139(3) 0.0084(3) 0.0116(3) -0.0041(3) -0.0015(3) -0.0022(3)
Mo3 0.0130(3) 0.0086(3) 0.0111(3) -0.0054(3) -0.0015(3) -0.0016(3)
Mo4 0.0101(3) 0.0097(3) 0.0129(3) -0.0063(3) 0.0019(3) -0.0013(3)
Mo5 0.0111(3) 0.0090(3) 0.0128(3) -0.0039(3) -0.0022(3) -0.0009(3)
Mo6 0.0100(3) 0.0148(4) 0.0189(4) -0.0095(3) 0.0020(3) -0.0050(3)
Mo7 0.0152(4) 0.0121(4) 0.0143(3) -0.0055(3) 0.0072(3) -0.0032(3)
Mo8 0.0194(4) 0.0128(4) 0.0096(3) -0.0043(3) -0.0007(3) -0.0047(3)
Mo9 0.0168(4) 0.0082(3) 0.0128(3) -0.0050(3) 0.0001(3) -0.0052(3)
Mo10 0.0137(4) 0.0068(3) 0.0110(3) -0.0029(3) 0.0023(3) -0.0003(3)
Mo11 0.0153(4) 0.0087(3) 0.0100(3) -0.0024(3) 0.0027(3) -0.0020(3)
Mo12 0.0115(4) 0.0133(4) 0.0177(4) -0.0020(3) -0.0033(3) -0.0024(3)
Mo13 0.0165(4) 0.0118(4) 0.0091(3) -0.0050(3) 0.0016(3) -0.0020(3)
Mo14 0.0221(4) 0.0078(3) 0.0091(3) -0.0033(3) 0.0029(3) -0.0002(3)
Mo15 0.0131(3) 0.0081(3) 0.0123(3) -0.0025(3) -0.0031(3) -0.0015(3)
Mo16 0.0108(4) 0.0257(5) 0.0213(4) -0.0100(3) 0.0026(3) 0.0028(3)
Mo17 0.0126(4) 0.0175(4) 0.0129(3) -0.0066(3) 0.0044(3) -0.0039(3)
Mo18 0.0208(4) 0.0094(4) 0.0205(4) -0.0057(3) -0.0064(3) -0.0012(3)
Mo19 0.0323(5) 0.0090(4) 0.0142(4) -0.0057(3) 0.0037(3) -0.0008(3)
Mo20 0.0343(5) 0.0147(4) 0.0097(3) 0.0006(3) 0.0029(3) 0.0056(3)
Mo21 0.0187(4) 0.0137(4) 0.0251(4) -0.0042(3) -0.0096(3) 0.0043(3)
Mo22 0.0164(4) 0.0104(4) 0.0159(4) 0.0020(3) 0.0004(3) -0.0002(3)
O1 0.013(3) 0.011(3) 0.014(3) -0.003(2) 0.000(2) 0.003(2)
O2 0.013(3) 0.015(3) 0.013(3) -0.004(2) -0.004(2) -0.002(2)
O3 0.014(3) 0.014(3) 0.014(3) -0.005(2) 0.002(2) -0.003(2)
O4 0.016(3) 0.012(3) 0.015(3) -0.004(2) 0.001(2) -0.002(2)
O5 0.015(3) 0.012(3) 0.015(3) -0.002(2) 0.006(2) -0.002(2)
O6 0.018(3) 0.006(3) 0.008(3) 0.000(2) 0.002(2) -0.003(2)
O7 0.022(3) 0.022(4) 0.016(3) -0.011(3) 0.000(3) -0.003(3)
O8 0.019(3) 0.009(3) 0.014(3) -0.001(2) 0.001(2) 0.000(2)
O9 0.014(3) 0.012(3) 0.009(3) -0.003(2) -0.002(2) -0.003(2)
O10 0.014(3) 0.011(3) 0.011(3) -0.003(2) -0.002(2) -0.004(2)
O11 0.012(3) 0.012(3) 0.020(3) -0.009(3) -0.003(2) 0.000(2)
O12 0.021(3) 0.013(3) 0.024(3) -0.012(3) -0.003(3) -0.003(3)
O13 0.013(3) 0.014(3) 0.023(3) -0.011(3) 0.003(2) 0.000(2)
O14 0.012(3) 0.017(3) 0.010(3) -0.009(2) 0.002(2) -0.004(2)
O15 0.009(3) 0.014(3) 0.018(3) -0.008(2) 0.003(2) -0.003(2)
O16 0.013(3) 0.010(3) 0.018(3) -0.009(2) 0.005(2) 0.000(2)
O17 0.009(3) 0.007(3) 0.013(3) -0.003(2) -0.001(2) -0.002(2)
O18 0.019(3) 0.015(3) 0.013(3) -0.009(2) -0.003(2) -0.003(3)
O19 0.007(3) 0.015(3) 0.011(3) -0.008(2) 0.004(2) 0.000(2)
O20 0.014(3) 0.018(4) 0.031(4) -0.010(3) 0.000(3) -0.002(3)
O21 0.014(3) 0.009(3) 0.013(3) -0.004(2) 0.003(2) -0.004(2)
O22 0.018(3) 0.011(3) 0.021(3) -0.004(3) -0.004(3) -0.001(2)
O23 0.013(3) 0.008(3) 0.011(3) -0.003(2) 0.002(2) -0.001(2)
O24 0.019(3) 0.012(3) 0.019(3) -0.008(3) 0.002(2) -0.001(3)
O25 0.013(3) 0.009(3) 0.021(3) -0.006(2) 0.002(2) -0.003(2)
O26 0.015(3) 0.007(3) 0.016(3) -0.002(2) 0.000(2) 0.001(2)
O27 0.012(3) 0.007(3) 0.012(3) -0.003(2) 0.002(2) -0.001(2)
O28 0.016(3) 0.013(3) 0.018(3) -0.009(3) -0.003(2) -0.001(2)
O29 0.015(3) 0.014(3) 0.016(3) -0.004(2) 0.003(2) -0.005(2)
O30 0.022(3) 0.010(3) 0.016(3) -0.006(2) 0.004(2) -0.005(3)
O31 0.015(3) 0.011(3) 0.025(3) -0.009(3) 0.003(3) -0.007(2)
O32 0.023(4) 0.019(4) 0.021(3) -0.010(3) 0.014(3) -0.006(3)
O33 0.029(4) 0.024(4) 0.010(3) -0.003(3) -0.002(3) -0.005(3)
O34 0.016(3) 0.010(3) 0.015(3) -0.003(2) 0.003(2) -0.004(2)
O35 0.020(3) 0.008(3) 0.014(3) -0.002(2) -0.001(2) -0.003(2)
O36 0.020(3) 0.006(3) 0.012(3) -0.004(2) 0.001(2) -0.002(2)
O37 0.026(4) 0.010(3) 0.022(3) -0.010(3) -0.003(3) -0.005(3)
O38 0.022(3) 0.005(3) 0.018(3) -0.002(2) -0.001(3) 0.002(2)
O39 0.025(4) 0.011(3) 0.016(3) 0.000(2) 0.004(3) 0.000(3)
O1A 0.015(3) 0.010(3) 0.018(3) -0.005(2) -0.002(2) -0.001(2)
O2A 0.019(3) 0.014(3) 0.013(3) -0.006(2) 0.001(2) 0.000(2)
O3A 0.015(3) 0.009(3) 0.016(3) -0.007(2) 0.007(2) -0.002(2)
O4A 0.021(3) 0.009(3) 0.013(3) -0.005(2) 0.000(2) 0.002(2)
O5A 0.016(3) 0.023(4) 0.031(4) -0.012(3) -0.005(3) 0.000(3)
O6A 0.017(3) 0.018(3) 0.017(3) -0.012(3) -0.005(2) 0.001(3)
O7A 0.029(4) 0.018(3) 0.015(3) -0.008(3) 0.000(3) -0.003(3)
O8A 0.019(3) 0.014(3) 0.016(3) -0.005(3) 0.001(2) -0.002(3)
O9A 0.010(3) 0.011(3) 0.010(3) -0.005(2) 0.002(2) -0.003(2)
O10A 0.018(3) 0.010(3) 0.014(3) -0.006(2) 0.003(2) 0.000(2)
O11A 0.014(3) 0.014(3) 0.011(3) -0.004(2) 0.000(2) 0.003(2)
O12A 0.029(4) 0.016(3) 0.016(3) -0.006(3) 0.004(3) -0.001(3)
O13A 0.011(3) 0.020(3) 0.017(3) -0.006(3) -0.008(2) 0.002(2)
O14A 0.015(3) 0.012(3) 0.016(3) -0.008(2) 0.000(2) 0.000(2)
O15A 0.017(3) 0.013(3) 0.011(3) -0.002(2) 0.001(2) 0.000(2)
O16A 0.017(3) 0.020(3) 0.012(3) -0.006(3) -0.005(2) -0.001(3)
O17A 0.017(3) 0.017(3) 0.016(3) -0.007(3) 0.005(2) -0.001(3)
O19A 0.006(3) 0.012(3) 0.015(3) -0.010(2) -0.001(2) -0.002(2)
O20A 0.014(3) 0.005(3) 0.006(3) 0.001(2) 0.004(2) 0.001(2)
O21A 0.022(3) 0.021(4) 0.012(3) -0.004(3) 0.001(2) 0.005(3)
O22A 0.021(4) 0.031(4) 0.025(4) -0.010(3) 0.005(3) 0.002(3)
O23A 0.018(3) 0.025(4) 0.018(3) -0.011(3) -0.001(3) 0.005(3)
O24A 0.023(4) 0.023(4) 0.033(4) -0.010(3) -0.016(3) 0.010(3)
O25A 0.029(4) 0.025(4) 0.011(3) -0.003(3) -0.002(3) 0.002(3)
O26A 0.017(3) 0.016(3) 0.018(3) -0.005(3) -0.002(2) 0.003(3)
O27A 0.014(3) 0.014(3) 0.010(3) 0.000(2) -0.001(2) -0.002(2)
O28A 0.019(3) 0.016(3) 0.015(3) -0.004(3) 0.004(2) -0.001(3)
O29A 0.023(3) 0.010(3) 0.013(3) -0.003(2) 0.001(2) 0.002(3)
O30A 0.021(3) 0.015(3) 0.015(3) -0.005(3) 0.002(2) -0.001(3)
O31A 0.015(3) 0.017(3) 0.012(3) -0.004(2) -0.001(2) -0.002(3)
O32A 0.023(4) 0.018(4) 0.028(4) -0.012(3) -0.005(3) -0.004(3)
O33A 0.036(4) 0.018(4) 0.027(4) -0.015(3) 0.007(3) -0.004(3)
O34A 0.019(3) 0.011(3) 0.015(3) 0.000(2) 0.001(2) -0.001(3)
O35A 0.021(3) 0.013(3) 0.019(3) -0.003(3) -0.001(3) 0.000(3)
O36A 0.019(3) 0.015(3) 0.018(3) 0.001(3) 0.006(3) 0.008(3)
O37A 0.038(4) 0.030(4) 0.017(3) -0.004(3) 0.004(3) 0.004(3)
O38A 0.018(3) 0.019(4) 0.020(3) -0.004(3) 0.001(3) 0.004(3)
O39A 0.024(4) 0.014(4) 0.030(4) -0.002(3) 0.008(3) 0.004(3)
P1 0.0087(10) 0.0072(10) 0.0093(9) -0.0043(8) 0.0011(7) -0.0021(8)
P1A 0.0090(10) 0.0094(10) 0.0080(9) -0.0023(8) 0.0002(7) -0.0002(8)
Sm1 0.0120(2) 0.0082(2) 0.01028(19) -0.00395(16) 0.00084(15) -0.00116(15)

loop_
_atom_type_symbol
_atom_type_description
_atom_type_scat_dispersion_real
_atom_type_scat_dispersion_imag
_atom_type_scat_source
N N 0.0061 0.0033 'International Tables Vol C Tables 4.2.6.8 and 6.1.1.4'
H H 0.0000 0.0000 'International Tables Vol C Tables 4.2.6.8 and 6.1.1.4'
O O 0.0106 0.0060 'International Tables Vol C Tables 4.2.6.8 and 6.1.1.4'
P P 0.1023 0.0942 'International Tables Vol C Tables 4.2.6.8 and 6.1.1.4'
Mo Mo -1.6832 0.6857 'International Tables Vol C Tables 4.2.6.8 and 6.1.1.4'
Sm Sm -0.1638 3.4418 'International Tables Vol C Tables 4.2.6.8 and 6.1.1.4'

loop_
_geom_angle_atom_site_label_1
_geom_angle_atom_site_label_2
_geom_angle_atom_site_label_3
_geom_angle
_geom_angle_site_symmetry_1
_geom_angle_site_symmetry_3
_geom_angle_publ_flag
O5 Mo1 O1 103.3(3) . . ?
O5 Mo1 O8 103.0(3) . . ?
O1 Mo1 O8 99.2(3) . . ?
O5 Mo1 O6 95.9(3) . . ?
O1 Mo1 O6 92.0(3) . . ?
O8 Mo1 O6 155.1(3) . . ?
O5 Mo1 O23 92.8(3) . . ?
O1 Mo1 O23 162.7(3) . . ?
O8 Mo1 O23 83.0(2) . . ?
O6 Mo1 O23 80.0(2) . . ?
O5 Mo1 O9 167.4(3) . . ?
O1 Mo1 O9 82.8(2) . . ?
O8 Mo1 O9 86.6(2) . . ?
O6 Mo1 O9 72.7(2) . . ?
O23 Mo1 O9 80.2(2) . . ?
O7 Mo2 O2 103.0(3) . . ?
O7 Mo2 O6 100.9(3) . . ?
O2 Mo2 O6 98.4(3) . . ?
O7 Mo2 O11 100.0(3) . . ?
O2 Mo2 O11 92.4(3) . . ?
O6 Mo2 O11 153.6(2) . . ?
O7 Mo2 O21 93.0(3) . . ?
O2 Mo2 O21 162.5(2) . . ?
O6 Mo2 O21 85.1(2) . . ?
O11 Mo2 O21 77.9(2) . . ?
O7 Mo2 O9 172.4(3) . . ?
O2 Mo2 O9 83.5(2) . . ?
O6 Mo2 O9 73.9(2) . . ?
O11 Mo2 O9 83.5(2) . . ?
O21 Mo2 O9 81.0(2) . . ?
O12 Mo3 O3 104.8(3) . . ?
O12 Mo3 O10 101.0(3) . . ?
O3 Mo3 O10 97.0(3) . . ?
O12 Mo3 O14 102.5(3) . . ?
O3 Mo3 O14 89.1(3) . . ?
O10 Mo3 O14 153.2(3) . . ?
O12 Mo3 O18 95.9(3) . . ?
O3 Mo3 O18 158.5(3) . . ?
O10 Mo3 O18 84.4(2) . . ?
O14 Mo3 O18 80.8(2) . . ?
O12 Mo3 O17 165.5(3) . . ?
O3 Mo3 O17 89.4(2) . . ?
O10 Mo3 O17 73.7(2) . . ?
O14 Mo3 O17 80.4(2) . . ?
O18 Mo3 O17 70.4(2) . . ?
O13 Mo4 O4 104.8(3) . . ?
O13 Mo4 O14 104.0(3) . . ?
O4 Mo4 O14 97.8(3) . . ?
O13 Mo4 O15 97.9(3) . . ?
O4 Mo4 O15 88.8(3) . . ?
O14 Mo4 O15 154.7(3) . . ?
O13 Mo4 O16 94.0(3) . . ?
O4 Mo4 O16 158.9(3) . . ?
O14 Mo4 O16 86.6(3) . . ?
O15 Mo4 O16 79.1(2) . . ?
O13 Mo4 O19 162.9(3) . . ?
O4 Mo4 O19 88.3(2) . . ?
O14 Mo4 O19 84.7(2) . . ?
O15 Mo4 O19 71.0(2) . . ?
O16 Mo4 O19 71.5(2) . . ?
O22 Mo5 O28 103.4(3) . . ?
O22 Mo5 O26 103.3(3) . . ?
O28 Mo5 O26 94.5(3) . . ?
O22 Mo5 O10 97.8(3) . . ?
O28 Mo5 O10 88.7(3) . . ?
O26 Mo5 O10 157.3(3) . . ?
O22 Mo5 O8 100.9(3) . . ?
O28 Mo5 O8 155.0(3) . . ?
O26 Mo5 O8 85.4(3) . . ?
O10 Mo5 O8 82.4(2) . . ?
O22 Mo5 O17 170.3(3) . . ?
O28 Mo5 O17 75.9(2) . . ?
O26 Mo5 O17 86.4(2) . . ?
O10 Mo5 O17 72.5(2) . . ?
O8 Mo5 O17 79.1(2) . . ?
O20 Mo6 O11 103.7(3) . . ?
O20 Mo6 O15 101.5(3) . . ?
O11 Mo6 O15 95.7(3) . . ?
O20 Mo6 O29 101.2(3) . . ?
O11 Mo6 O29 87.5(3) . . ?
O15 Mo6 O29 155.6(3) . . ?
O20 Mo6 O31 98.8(3) . . ?
O11 Mo6 O31 156.7(3) . . ?
O15 Mo6 O31 85.8(3) . . ?
O29 Mo6 O31 82.1(3) . . ?
O20 Mo6 O19 171.5(3) . . ?
O11 Mo6 O19 83.6(2) . . ?
O15 Mo6 O19 73.2(2) . . ?
O29 Mo6 O19 83.2(2) . . ?
O31 Mo6 O19 74.5(2) . . ?
O32 Mo7 O16 104.1(3) . . ?
O32 Mo7 O31 101.4(3) . . ?
O16 Mo7 O31 93.1(3) . . ?
O32 Mo7 O34 100.3(3) . . ?
O16 Mo7 O34 153.9(3) . . ?
O31 Mo7 O34 90.8(3) . . ?
O32 Mo7 O30 100.9(3) . . ?
O16 Mo7 O30 85.7(3) . . ?
O31 Mo7 O30 157.3(3) . . ?
O34 Mo7 O30 80.9(3) . . ?
O32 Mo7 O19 175.2(3) . . ?
O16 Mo7 O19 73.2(2) . . ?
O31 Mo7 O19 75.0(2) . . ?
O34 Mo7 O19 83.0(2) . . ?
O30 Mo7 O19 83.0(2) . . ?
O33 Mo8 O30 103.6(3) . . ?
O33 Mo8 O18 103.2(3) . . ?
O30 Mo8 O18 95.0(3) . . ?
O33 Mo8 O35 101.3(3) . . ?
O30 Mo8 O35 89.5(3) . . ?
O18 Mo8 O35 153.3(3) . . ?
O33 Mo8 O28 97.5(3) . . ?
O30 Mo8 O28 158.5(3) . . ?
O18 Mo8 O28 83.9(3) . . ?
O35 Mo8 O28 82.4(3) . . ?
O33 Mo8 O17 168.6(3) . . ?
O30 Mo8 O17 87.5(2) . . ?
O18 Mo8 O17 72.9(2) . . ?
O35 Mo8 O17 81.1(2) . . ?
O28 Mo8 O17 71.6(2) . . ?
O37 Mo9 O21 103.5(3) . . ?
O37 Mo9 O29 102.0(3) . . ?
O21 Mo9 O29 89.5(3) . . ?
O37 Mo9 O25 99.2(3) . . ?
O21 Mo9 O25 91.1(3) . . ?
O29 Mo9 O25 158.1(3) . . ?
O37 Mo9 O36 99.5(3) . . ?
O21 Mo9 O36 156.9(3) . . ?
O29 Mo9 O36 87.7(3) . . ?
O25 Mo9 O36 83.2(3) . . ?
O37 Mo9 O27 169.2(3) . . ?
O21 Mo9 O27 84.9(2) . . ?
O29 Mo9 O27 84.6(2) . . ?
O25 Mo9 O27 73.6(2) . . ?
O36 Mo9 O27 72.0(2) . . ?
O24 Mo10 O23 104.6(3) . . ?
O24 Mo10 O25 101.0(3) . . ?
O23 Mo10 O25 94.5(3) . . ?
O24 Mo10 O38 100.6(3) . . ?
O23 Mo10 O38 154.1(2) . . ?
O25 Mo10 O38 86.6(3) . . ?
O24 Mo10 O26 100.4(3) . . ?
O23 Mo10 O26 86.3(3) . . ?
O25 Mo10 O26 157.7(2) . . ?
O38 Mo10 O26 83.2(3) . . ?
O24 Mo10 O27 171.3(3) . . ?
O23 Mo10 O27 83.3(2) . . ?
O25 Mo10 O27 74.3(2) . . ?
O38 Mo10 O27 72.1(2) . . ?
O26 Mo10 O27 83.6(2) . . ?
O39 Mo11 O36 102.1(3) . . ?
O39 Mo11 O34 101.8(3) . . ?
O36 Mo11 O34 89.8(3) . . ?
O39 Mo11 O38 101.1(3) . . ?
O36 Mo11 O38 88.3(3) . . ?
O34 Mo11 O38 156.9(3) . . ?
O39 Mo11 O35 101.5(3) . . ?
O36 Mo11 O35 156.4(3) . . ?
O34 Mo11 O35 85.5(3) . . ?
O38 Mo11 O35 87.2(3) . . ?
O39 Mo11 O27 173.0(3) . . ?
O36 Mo11 O27 73.5(2) . . ?
O34 Mo11 O27 83.8(2) . . ?
O38 Mo11 O27 73.5(2) . . ?
O35 Mo11 O27 83.0(2) . . ?
O5A Mo12 O1A 102.9(3) . . ?
O5A Mo12 O6A 99.1(3) . . ?
O1A Mo12 O6A 96.8(3) . . ?
O5A Mo12 O8A 100.4(3) . . ?
O1A Mo12 O8A 95.4(3) . . ?
O6A Mo12 O8A 154.1(3) . . ?
O5A Mo12 O23A 92.5(3) . . ?
O1A Mo12 O23A 164.4(3) . . ?
O6A Mo12 O23A 83.1(3) . . ?
O8A Mo12 O23A 79.1(2) . . ?
O5A Mo12 O9A 170.7(3) . . ?
O1A Mo12 O9A 83.9(2) . . ?
O6A Mo12 O9A 73.5(2) . . ?
O8A Mo12 O9A 85.3(2) . . ?
O23A Mo12 O9A 81.1(2) . . ?
O7A Mo13 O2A 102.0(3) . . ?
O7A Mo13 O11A 103.6(3) . . ?
O2A Mo13 O11A 95.2(3) . . ?
O7A Mo13 O6A 98.0(3) . . ?
O2A Mo13 O6A 94.4(3) . . ?
O11A Mo13 O6A 153.9(3) . . ?
O7A Mo13 O21A 94.8(3) . . ?
O2A Mo13 O21A 163.3(3) . . ?
O11A Mo13 O21A 80.7(3) . . ?
O6A Mo13 O21A 83.2(3) . . ?
O7A Mo13 O9A 169.7(3) . . ?
O2A Mo13 O9A 83.2(2) . . ?
O11A Mo13 O9A 84.7(2) . . ?
O6A Mo13 O9A 72.5(2) . . ?
O21A Mo13 O9A 80.3(2) . . ?
O12A Mo14 O3A 105.0(3) . . ?
O12A Mo14 O10A 100.5(3) . . ?
O3A Mo14 O10A 96.6(3) . . ?
O12A Mo14 O14A 103.5(3) . . ?
O3A Mo14 O14A 91.2(3) . . ?
O10A Mo14 O14A 151.8(3) . . ?
O12A Mo14 O18A 96.5(3) . . ?
O3A Mo14 O18A 158.2(3) . . ?
O10A Mo14 O18A 82.2(2) . . ?
O14A Mo14 O18A 80.7(2) . . ?
O12A Mo14 O20A 165.0(3) . . ?
O3A Mo14 O20A 89.0(2) . . ?
O10A Mo14 O20A 72.1(2) . . ?
O14A Mo14 O20A 81.1(2) . . ?
O18A Mo14 O20A 69.9(2) . . ?
O13A Mo15 O4A 104.4(3) . . ?
O13A Mo15 O14A 103.0(3) . . ?
O4A Mo15 O14A 96.1(3) . . ?
O13A Mo15 O15A 99.0(3) . . ?
O4A Mo15 O15A 89.8(3) . . ?
O14A Mo15 O15A 155.0(3) . . ?
O13A Mo15 O16A 95.6(3) . . ?
O4A Mo15 O16A 159.0(3) . . ?
O14A Mo15 O16A 85.5(3) . . ?
O15A Mo15 O16A 80.6(2) . . ?
O13A Mo15 O19A 164.2(3) . . ?
O4A Mo15 O19A 88.4(2) . . ?
O14A Mo15 O19A 84.4(2) . . ?
O15A Mo15 O19A 71.5(2) . . ?
O16A Mo15 O19A 70.9(2) . . ?
O22A Mo16 O8A 102.7(3) . . ?
O22A Mo16 O26A 102.7(3) . . ?
O8A Mo16 O26A 87.7(3) . . ?
O22A Mo16 O28A 99.5(3) . . ?
O8A Mo16 O28A 157.8(3) . . ?
O26A Mo16 O28A 87.4(3) . . ?
O22A Mo16 O10A 98.3(3) . . ?
O8A Mo16 O10A 90.2(3) . . ?
O26A Mo16 O10A 158.8(3) . . ?
O28A Mo16 O10A 86.6(3) . . ?
O22A Mo16 O20A 170.1(3) . . ?
O8A Mo16 O20A 83.0(2) . . ?
O26A Mo16 O20A 85.4(2) . . ?
O28A Mo16 O20A 75.0(2) . . ?
O10A Mo16 O20A 73.4(2) . . ?
O17A Mo17 O15A 100.4(3) . . ?
O17A Mo17 O11A 102.4(3) . . ?
O15A Mo17 O11A 90.0(3) . . ?
O17A Mo17 O31A 100.6(3) . . ?
O15A Mo17 O31A 87.8(3) . . ?
O11A Mo17 O31A 156.9(2) . . ?
O17A Mo17 O29A 101.0(3) . . ?
O15A Mo17 O29A 158.6(3) . . ?
O11A Mo17 O29A 86.1(3) . . ?
O31A Mo17 O29A 87.6(3) . . ?
O17A Mo17 O19A 172.4(3) . . ?
O15A Mo17 O19A 72.9(2) . . ?
O11A Mo17 O19A 81.5(2) . . ?
O31A Mo17 O19A 75.9(2) . . ?
O29A Mo17 O19A 85.7(2) . . ?
O32A Mo18 O16A 102.3(3) . . ?
O32A Mo18 O34A 103.4(3) . . ?
O16A Mo18 O34A 154.2(3) . . ?
O32A Mo18 O30A 102.7(3) . . ?
O16A Mo18 O30A 89.6(3) . . ?
O34A Mo18 O30A 86.3(3) . . ?
O32A Mo18 O31A 99.0(3) . . ?
O16A Mo18 O31A 87.3(3) . . ?
O34A Mo18 O31A 87.3(3) . . ?
O30A Mo18 O31A 158.3(3) . . ?
O32A Mo18 O19A 170.2(3) . . ?
O16A Mo18 O19A 71.7(2) . . ?
O34A Mo18 O19A 82.7(2) . . ?
O30A Mo18 O19A 85.2(2) . . ?
O31A Mo18 O19A 73.4(2) . . ?
O33A Mo19 O18A 103.7(3) . . ?
O33A Mo19 O30A 100.5(3) . . ?
O18A Mo19 O30A 91.1(3) . . ?
O33A Mo19 O28A 101.3(3) . . ?
O18A Mo19 O28A 91.2(3) . . ?
O30A Mo19 O28A 156.9(3) . . ?
O33A Mo19 O35A 101.2(3) . . ?
O18A Mo19 O35A 155.1(3) . . ?
O30A Mo19 O35A 82.6(3) . . ?
O28A Mo19 O35A 85.7(3) . . ?
O33A Mo19 O20A 173.4(3) . . ?
O18A Mo19 O20A 73.8(2) . . ?
O30A Mo19 O20A 85.7(2) . . ?
O28A Mo19 O20A 72.9(2) . . ?
O35A Mo19 O20A 81.7(2) . . ?
O37A Mo20 O21A 105.4(3) . . ?
O37A Mo20 O29A 100.7(3) . . ?
O21A Mo20 O29A 89.2(3) . . ?
O37A Mo20 O25A 100.2(3) . . ?
O21A Mo20 O25A 92.1(3) . . ?
O29A Mo20 O25A 157.8(3) . . ?
O37A Mo20 O36A 99.9(3) . . ?
O21A Mo20 O36A 154.6(3) . . ?
O29A Mo20 O36A 85.1(3) . . ?
O25A Mo20 O36A 84.2(3) . . ?
O37A Mo20 O27A 169.1(3) . . ?
O21A Mo20 O27A 83.7(2) . . ?
O29A Mo20 O27A 85.0(2) . . ?
O25A Mo20 O27A 73.2(2) . . ?
O36A Mo20 O27A 71.1(2) . . ?
O24A Mo21 O23A 103.4(3) . . ?
O24A Mo21 O25A 100.5(3) . . ?
O23A Mo21 O25A 94.5(3) . . ?
O24A Mo21 O26A 101.0(3) . . ?
O23A Mo21 O26A 87.9(3) . . ?
O25A Mo21 O26A 157.1(3) . . ?
O24A Mo21 O38A 99.0(3) . . ?
O23A Mo21 O38A 157.4(3) . . ?
O25A Mo21 O38A 84.4(3) . . ?
O26A Mo21 O38A 84.8(3) . . ?
O24A Mo21 O27A 170.1(3) . . ?
O23A Mo21 O27A 85.6(3) . . ?
O25A Mo21 O27A 74.4(2) . . ?
O26A Mo21 O27A 83.1(2) . . ?
O38A Mo21 O27A 72.3(2) . . ?
O39A Mo22 O35A 103.3(3) . . ?
O39A Mo22 O38A 102.1(3) . . ?
O35A Mo22 O38A 91.4(3) . . ?
O39A Mo22 O36A 99.2(3) . . ?
O35A Mo22 O36A 156.9(3) . . ?
O38A Mo22 O36A 89.0(3) . . ?
O39A Mo22 O34A 100.3(3) . . ?
O35A Mo22 O34A 84.6(3) . . ?
O38A Mo22 O34A 157.6(3) . . ?
O36A Mo22 O34A 86.2(3) . . ?
O39A Mo22 O27A 171.8(3) . . ?
O35A Mo22 O27A 84.4(2) . . ?
O38A Mo22 O27A 74.4(2) . . ?
O36A Mo22 O27A 73.5(2) . . ?
O34A Mo22 O27A 83.3(2) . . ?
O14S N4B N4 103.2(15) . . ?
Mo1 O1 Sm1 138.9(3) . . ?
Mo2 O2 Sm1 138.1(3) . . ?
Mo3 O3 Sm1 162.9(3) . . ?
Mo4 O4 Sm1 152.6(3) . . ?
Mo2 O6 Mo1 119.1(3) . . ?
Mo1 O8 Mo5 153.6(4) . . ?
P1 O9 Mo1 127.0(3) . . ?
P1 O9 Mo2 129.6(3) . . ?
Mo1 O9 Mo2 90.93(19) . . ?
Mo3 O10 Mo5 124.4(3) . . ?
Mo6 O11 Mo2 156.4(4) . . ?
Mo4 O14 Mo3 142.4(3) . . ?
Mo6 O15 Mo4 124.1(3) . . ?
Mo7 O16 Mo4 125.2(3) . . ?
P1 O17 Mo3 125.6(3) . . ?
P1 O17 Mo5 126.2(3) . . ?
Mo3 O17 Mo5 89.36(19) . . ?
P1 O17 Mo8 125.0(3) . . ?
Mo3 O17 Mo8 90.89(19) . . ?
Mo5 O17 Mo8 88.41(18) . . ?
Mo8 O18 Mo3 125.8(3) . . ?
P1 O19 Mo4 124.2(3) . . ?
P1 O19 Mo6 125.8(3) . . ?
Mo4 O19 Mo6 91.31(19) . . ?
P1 O19 Mo7 127.3(3) . . ?
Mo4 O19 Mo7 90.01(18) . . ?
Mo6 O19 Mo7 86.59(18) . . ?
Mo9 O21 Mo2 152.2(3) . . ?
Mo10 O23 Mo1 151.9(3) . . ?
Mo10 O25 Mo9 123.4(3) . . ?
Mo5 O26 Mo10 150.4(3) . . ?
P1 O27 Mo11 127.4(3) . . ?
P1 O27 Mo9 124.1(3) . . ?
Mo11 O27 Mo9 90.3(2) . . ?
P1 O27 Mo10 124.8(3) . . ?
Mo11 O27 Mo10 90.37(19) . . ?
Mo9 O27 Mo10 88.46(19) . . ?
Mo5 O28 Mo8 124.1(3) . . ?
Mo9 O29 Mo6 145.6(3) . . ?
Mo8 O30 Mo7 150.5(3) . . ?
Mo7 O31 Mo6 123.3(3) . . ?
Mo11 O34 Mo7 156.1(4) . . ?
Mo8 O35 Mo11 147.9(4) . . ?
Mo11 O36 Mo9 124.2(3) . . ?
Mo11 O38 Mo10 123.6(3) . . ?
Mo12 O1A Sm1 139.0(3) . . ?
Mo13 O2A Sm1 139.4(3) . . ?
Mo14 O3A Sm1 160.6(3) . . ?
Mo15 O4A Sm1 155.2(3) . . ?
Mo12 O6A Mo13 120.3(3) . . ?
Mo16 O8A Mo12 154.3(4) . . ?
P1A O9A Mo12 129.3(3) . . ?
P1A O9A Mo13 128.6(3) . . ?
Mo12 O9A Mo13 90.6(2) . . ?
Mo16 O10A Mo14 124.5(3) . . ?
Mo17 O11A Mo13 156.3(3) . . ?
Mo15 O14A Mo14 142.2(3) . . ?
Mo17 O15A Mo15 124.4(3) . . ?
Mo18 O16A Mo15 126.6(3) . . ?
Mo19 O18A Mo14 126.4(3) . . ?
P1A O19A Mo15 124.1(3) . . ?
P1A O19A Mo17 126.3(3) . . ?
Mo15 O19A Mo17 91.28(19) . . ?
P1A O19A Mo18 125.6(3) . . ?
Mo15 O19A Mo18 90.86(18) . . ?
Mo17 O19A Mo18 87.57(18) . . ?
P1A O20A Mo16 125.2(3) . . ?
P1A O20A Mo14 125.2(3) . . ?
Mo16 O20A Mo14 89.78(18) . . ?
P1A O20A Mo19 126.9(3) . . ?
Mo16 O20A Mo19 88.29(18) . . ?
Mo14 O20A Mo19 89.78(18) . . ?
Mo20 O21A Mo13 151.5(4) . . ?
Mo21 O23A Mo12 151.2(4) . . ?
Mo21 O25A Mo20 123.3(3) . . ?
Mo16 O26A Mo21 147.3(4) . . ?
P1A O27A Mo22 127.8(3) . . ?
P1A O27A Mo21 124.2(3) . . ?
Mo22 O27A Mo21 90.2(2) . . ?
P1A O27A Mo20 123.6(3) . . ?
Mo22 O27A Mo20 91.0(2) . . ?
Mo21 O27A Mo20 88.67(19) . . ?
Mo16 O28A Mo19 123.4(3) . . ?
Mo17 O29A Mo20 146.6(4) . . ?
Mo18 O30A Mo19 151.4(4) . . ?
Mo17 O31A Mo18 123.0(3) . . ?
Mo18 O34A Mo22 151.1(4) . . ?
Mo22 O35A Mo19 154.0(4) . . ?
Mo22 O36A Mo20 124.1(3) . . ?
Mo22 O38A Mo21 123.1(3) . . ?
O13S O29S N5 158.5(16) . . ?
O9 P1 O17 110.7(3) . . ?
O9 P1 O19 109.7(3) . . ?
O17 P1 O19 108.6(3) . . ?
O9 P1 O27 110.1(3) . . ?
O17 P1 O27 108.8(3) . . ?
O19 P1 O27 109.0(3) . . ?
O9A P1A O19A 110.1(3) . . ?
O9A P1A O20A 110.8(3) . . ?
O19A P1A O20A 108.4(3) . . ?
O9A P1A O27A 110.1(3) . . ?
O19A P1A O27A 108.8(3) . . ?
O20A P1A O27A 108.7(3) . . ?
O3 Sm1 O4 71.5(2) . . ?
O3 Sm1 O3A 79.0(2) . . ?
O4 Sm1 O3A 76.0(2) . . ?
O3 Sm1 O4A 76.6(2) . . ?
O4 Sm1 O4A 137.3(2) . . ?
O3A Sm1 O4A 70.6(2) . . ?
O3 Sm1 O1A 144.4(2) . . ?
O4 Sm1 O1A 79.5(2) . . ?
O3A Sm1 O1A 74.3(2) . . ?
O4A Sm1 O1A 114.8(2) . . ?
O3 Sm1 O1 75.3(2) . . ?
O4 Sm1 O1 116.4(2) . . ?
O3A Sm1 O1 145.1(2) . . ?
O4A Sm1 O1 80.8(2) . . ?
O1A Sm1 O1 137.9(2) . . ?
O3 Sm1 O2A 140.1(2) . . ?
O4 Sm1 O2A 146.0(2) . . ?
O3A Sm1 O2A 115.7(2) . . ?
O4A Sm1 O2A 74.5(2) . . ?
O1A Sm1 O2A 74.0(2) . . ?
O1 Sm1 O2A 73.4(2) . . ?
O3 Sm1 O2 116.3(2) . . ?
O4 Sm1 O2 75.5(2) . . ?
O3A Sm1 O2 140.6(2) . . ?
O4A Sm1 O2 145.8(2) . . ?
O1A Sm1 O2 74.2(2) . . ?
O1 Sm1 O2 73.1(2) . . ?
O2A Sm1 O2 77.1(2) . . ?

loop_
_geom_bond_atom_site_label_1
_geom_bond_atom_site_label_2
_geom_bond_distance
_geom_bond_site_symmetry_2
_geom_bond_publ_flag
Mo1 O5 1.702(6) . ?
Mo1 O1 1.775(6) . ?
Mo1 O8 1.859(6) . ?
Mo1 O6 2.006(6) . ?
Mo1 O23 2.096(6) . ?
Mo1 O9 2.332(6) . ?
Mo2 O7 1.707(6) . ?
Mo2 O2 1.747(6) . ?
Mo2 O6 1.881(6) . ?
Mo2 O11 1.993(6) . ?
Mo2 O21 2.114(6) . ?
Mo2 O9 2.370(6) . ?
Mo3 O12 1.688(6) . ?
Mo3 O3 1.739(6) . ?
Mo3 O10 1.909(6) . ?
Mo3 O14 2.002(6) . ?
Mo3 O18 2.077(6) . ?
Mo3 O17 2.439(6) . ?
Mo4 O13 1.714(6) . ?
Mo4 O4 1.751(6) . ?
Mo4 O14 1.851(6) . ?
Mo4 O15 2.040(6) . ?
Mo4 O16 2.073(6) . ?
Mo4 O19 2.411(6) . ?
Mo5 O22 1.699(6) . ?
Mo5 O28 1.824(6) . ?
Mo5 O26 1.861(6) . ?
Mo5 O10 1.973(6) . ?
Mo5 O8 1.988(6) . ?
Mo5 O17 2.444(6) . ?
Mo6 O20 1.684(7) . ?
Mo6 O11 1.841(6) . ?
Mo6 O15 1.876(6) . ?
Mo6 O29 1.943(6) . ?
Mo6 O31 1.983(6) . ?
Mo6 O19 2.427(6) . ?
Mo7 O32 1.688(6) . ?
Mo7 O16 1.833(6) . ?
Mo7 O31 1.851(6) . ?
Mo7 O34 1.925(6) . ?
Mo7 O30 2.011(7) . ?
Mo7 O19 2.494(6) . ?
Mo8 O33 1.698(6) . ?
Mo8 O30 1.837(6) . ?
Mo8 O18 1.854(6) . ?
Mo8 O35 1.906(6) . ?
Mo8 O28 2.055(6) . ?
Mo8 O17 2.474(6) . ?
Mo9 O37 1.690(6) . ?
Mo9 O21 1.807(6) . ?
Mo9 O29 1.900(6) . ?
Mo9 O25 1.959(6) . ?
Mo9 O36 1.977(6) . ?
Mo9 O27 2.417(6) . ?
Mo10 O24 1.704(6) . ?
Mo10 O23 1.797(6) . ?
Mo10 O25 1.887(6) . ?
Mo10 O38 1.974(6) . ?
Mo10 O26 1.978(6) . ?
Mo10 O27 2.437(6) . ?
Mo11 O39 1.682(6) . ?
Mo11 O36 1.893(6) . ?
Mo11 O34 1.904(6) . ?
Mo11 O38 1.925(6) . ?
Mo11 O35 1.932(6) . ?
Mo11 O27 2.407(6) . ?
Mo12 O5A 1.696(7) . ?
Mo12 O1A 1.752(6) . ?
Mo12 O6A 1.908(6) . ?
Mo12 O8A 1.955(6) . ?
Mo12 O23A 2.125(7) . ?
Mo12 O9A 2.339(6) . ?
Mo13 O7A 1.682(6) . ?
Mo13 O2A 1.766(6) . ?
Mo13 O11A 1.916(6) . ?
Mo13 O6A 1.941(6) . ?
Mo13 O21A 2.085(7) . ?
Mo13 O9A 2.359(5) . ?
Mo14 O12A 1.690(6) . ?
Mo14 O3A 1.743(6) . ?
Mo14 O10A 1.939(6) . ?
Mo14 O14A 1.958(6) . ?
Mo14 O18A 2.092(6) . ?
Mo14 O20A 2.456(5) . ?
Mo15 O13A 1.718(6) . ?
Mo15 O4A 1.737(6) . ?
Mo15 O14A 1.878(6) . ?
Mo15 O15A 2.013(6) . ?
Mo15 O16A 2.048(7) . ?
Mo15 O19A 2.413(6) . ?
Mo16 O22A 1.685(7) . ?
Mo16 O8A 1.887(6) . ?
Mo16 O26A 1.888(6) . ?
Mo16 O28A 1.918(7) . ?
Mo16 O10A 1.934(6) . ?
Mo16 O20A 2.401(6) . ?
Mo17 O17A 1.692(6) . ?
Mo17 O15A 1.899(6) . ?
Mo17 O11A 1.906(6) . ?
Mo17 O31A 1.912(6) . ?
Mo17 O29A 1.913(6) . ?
Mo17 O19A 2.427(5) . ?
Mo18 O32A 1.690(7) . ?
Mo18 O16A 1.865(6) . ?
Mo18 O34A 1.879(6) . ?
Mo18 O30A 1.909(6) . ?
Mo18 O31A 1.964(6) . ?
Mo18 O19A 2.496(6) . ?
Mo19 O33A 1.695(7) . ?
Mo19 O18A 1.803(6) . ?
Mo19 O30A 1.923(6) . ?
Mo19 O28A 1.939(7) . ?
Mo19 O35A 1.964(6) . ?
Mo19 O20A 2.473(6) . ?
Mo20 O37A 1.685(7) . ?
Mo20 O21A 1.807(7) . ?
Mo20 O29A 1.938(7) . ?
Mo20 O25A 1.955(7) . ?
Mo20 O36A 1.987(7) . ?
Mo20 O27A 2.446(6) . ?
Mo21 O24A 1.687(7) . ?
Mo21 O23A 1.816(7) . ?
Mo21 O25A 1.912(7) . ?
Mo21 O26A 1.943(6) . ?
Mo21 O38A 1.978(7) . ?
Mo21 O27A 2.423(6) . ?
Mo22 O39A 1.689(7) . ?
Mo22 O35A 1.876(6) . ?
Mo22 O38A 1.898(7) . ?
Mo22 O36A 1.920(6) . ?
Mo22 O34A 1.948(6) . ?
Mo22 O27A 2.390(6) . ?
N4 N4B 1.84(3) . ?
N4B O14S 1.68(3) . ?
N5 O29S 1.59(2) . ?
O1 Sm1 2.402(6) . ?
O2 Sm1 2.416(6) . ?
O3 Sm1 2.380(6) . ?
O4 Sm1 2.388(6) . ?
O9 P1 1.525(6) . ?
O17 P1 1.543(6) . ?
O19 P1 1.545(6) . ?
O27 P1 1.548(6) . ?
O1A Sm1 2.402(6) . ?
O2A Sm1 2.411(6) . ?
O3A Sm1 2.392(6) . ?
O4A Sm1 2.397(6) . ?
O9A P1A 1.517(6) . ?
O19A P1A 1.546(6) . ?
O20A P1A 1.550(6) . ?
O27A P1A 1.553(6) . ?
O5S O6S 1.09(3) . ?
O13S O29S 1.200(17) . ?
